data_7028489
loop_
_publ_author_name
'Liu, Guang-Ning'
'Guo, Guo-Cong'
'Wang, Ming-Sheng'
'Huang, Jin-Shun'

_publ_section_title
;
 Novel thioarsenates {[Mn(2,2'-bipy)2(SCN)][Mn(2,2'-bipy)](As(V)S4)}2 and
 {[Mn(2,2'-bipy)2(SCN)]2[As(III)2(S2)2S2]}: introducing an anionic second
 ligand to modify Mn(II) complex cations of 2,2'-bipyridine.
;
_journal_issue 10
_journal_name_full 'Dalton transactions (Cambridge, England : 2003)'
_journal_page_first 3931
_journal_page_last 3938
_journal_paper_doi 10.1039/c3dt53515k
_journal_volume 43
_journal_year 2014
_chemical_formula_moiety {[Mn(bipy)2(SCN)][Mn(bipy)](AsS4)}2
_chemical_formula_sum 'C62 H48 As2 Mn4 N14 S10'
_chemical_formula_weight 1679.34
_chemical_melting_point ?
_chemical_name_common {[Mn(bipy)2(SCN)][Mn(bipy)](AsS4)}2
_chemical_name_systematic {[Mn(bipy)2(SCN)][Mn(bipy)](AsS4)}2
_space_group_IT_number 2
_symmetry_cell_setting triclinic
_symmetry_space_group_name_Hall '-P 1'
_symmetry_space_group_name_H-M 'P -1'
_atom_sites_solution_hydrogens geom
_atom_sites_solution_primary direct
_atom_sites_solution_secondary difmap
_audit_creation_method SHELXL-97
_cell_angle_alpha 77.252(13)
_cell_angle_beta 86.528(13)
_cell_angle_gamma 71.081(12)
_cell_formula_units_Z 1
_cell_length_a 8.8914(14)
_cell_length_b 10.6839(18)
_cell_length_c 19.448(3)
_cell_measurement_reflns_used 20
_cell_measurement_temperature 293(2)
_cell_measurement_theta_max 15
_cell_measurement_theta_min 6
_cell_volume 1704.5(5)
_computing_cell_refinement WinAFC
_computing_data_collection WinAFC
_computing_data_reduction 'CrystalStructure Version 3.10'
_computing_molecular_graphics 'Bruker SHELXTL'
_computing_publication_material 'Siemens SHELXTL^TM^ 5'
_computing_structure_refinement 'Siemens SHELXTL^TM^ 5'
_computing_structure_solution 'Siemens SHELXTL^TM^ 5'
_diffrn_ambient_temperature 293(2)
_diffrn_measured_fraction_theta_full 0.997
_diffrn_measured_fraction_theta_max 0.997
_diffrn_measurement_device_type 'Rigaku AFC7R'
_diffrn_measurement_method \w-2\q
_diffrn_radiation_monochromator graphite
_diffrn_radiation_source 'fine-focus sealed tube'
_diffrn_radiation_type MoK\a
_diffrn_radiation_wavelength 0.71073
_diffrn_reflns_av_R_equivalents 0.0432
_diffrn_reflns_av_sigmaI/netI 0.0838
_diffrn_reflns_limit_h_max 10
_diffrn_reflns_limit_h_min -3
_diffrn_reflns_limit_k_max 12
_diffrn_reflns_limit_k_min -12
_diffrn_reflns_limit_l_max 23
_diffrn_reflns_limit_l_min -23
_diffrn_reflns_number 6868
_diffrn_reflns_theta_full 25.50
_diffrn_reflns_theta_max 25.50
_diffrn_reflns_theta_min 2.06
_diffrn_standards_interval_count 200
_diffrn_standards_number 3
_exptl_absorpt_coefficient_mu 2.045
_exptl_absorpt_correction_T_max 0.9992
_exptl_absorpt_correction_T_min 0.7714
_exptl_absorpt_correction_type psi-scan
_exptl_absorpt_process_details 'Psi (Rigaku WinAFC)'
_exptl_crystal_colour orange
_exptl_crystal_density_diffrn 1.636
_exptl_crystal_density_meas ?
_exptl_crystal_density_method 'not measured'
_exptl_crystal_description prism
_exptl_crystal_F_000 844
_exptl_crystal_size_max 0.30
_exptl_crystal_size_mid 0.20
_exptl_crystal_size_min 0.15
_refine_diff_density_max 1.131
_refine_diff_density_min -0.950
_refine_diff_density_rms 0.164
_refine_ls_extinction_method none
_refine_ls_goodness_of_fit_ref 1.004
_refine_ls_hydrogen_treatment constr
_refine_ls_matrix_type full
_refine_ls_number_parameters 415
_refine_ls_number_reflns 6328
_refine_ls_number_restraints 0
_refine_ls_restrained_S_all 1.004
_refine_ls_R_factor_all 0.1147
_refine_ls_R_factor_gt 0.0626
_refine_ls_shift/su_max 0.002
_refine_ls_shift/su_mean 0.000
_refine_ls_structure_factor_coef Fsqd
_refine_ls_weighting_details 'calc w=1/[\s^2^(Fo^2^)+(0.0714P)^2^+14.9713P] where P=(Fo^2^+2Fc^2^)/3'
_refine_ls_weighting_scheme calc
_refine_ls_wR_factor_gt 0.1416
_refine_ls_wR_factor_ref 0.1853
_reflns_number_gt 4250
_reflns_number_total 6328
_reflns_threshold_expression >2sigma(I)
_cod_data_source_file c3dt53515k.txt
_cod_data_source_block compound_6
_cod_depositor_comments
;
The following automatic conversions were performed:

'_chemical_melting_point' value 'not measured' was changed to '?' -
the value is undefined or not
given.

'_exptl_absorpt_correction_type' value 'Psi-scan' changed to
'psi-scan' according to
/usr/data/users/saulius/automatic-downloads/current/RSC/lib/dictionaries/cif_core.dic
dictionary named 'cif_core.dic' version 2.4.2 from 2011-04-26.

Automatic conversion script
Id: cif_fix_values 2281 2013-09-26 08:29:07Z andrius 

The following automatic conversions were performed:

'_exptl_crystal_density_meas' value 'not measured' was changed to '?'
- the value is perceived as not measured.

Automatic conversion script
Id: cif_fix_values 3008 2015-01-20 13:52:24Z robertas 
;
_cod_database_code 7028489

loop_
_symmetry_equiv_pos_as_xyz
'x, y, z'
'-x, -y, -z'

loop_
_atom_site_label
_atom_site_type_symbol
_atom_site_fract_x
_atom_site_fract_y
_atom_site_fract_z
_atom_site_U_iso_or_equiv
_atom_site_adp_type
_atom_site_occupancy
_atom_site_symmetry_multiplicity
_atom_site_calc_flag
_atom_site_refinement_flags
As1 As 0.55179(3) 0.43658(3) 0.371097(16) 0.02192(8) Uani 1 1 d .
Mn1 Mn 0.72199(5) 0.32602(5) 0.19072(2) 0.03125(14) Uani 1 1 d .
Mn2 Mn 0.32206(5) 0.64815(4) 0.46225(2) 0.02554(13) Uani 1 1 d .
S1 S 0.43957(9) 0.65025(7) 0.33219(4) 0.0298(2) Uani 1 1 d .
S2 S 0.55099(9) 0.30871(7) 0.29891(4) 0.0305(2) Uani 1 1 d .
S3 S 0.78705(8) 0.39386(7) 0.41090(4) 0.0299(2) Uani 1 1 d .
S4 S 0.40930(8) 0.39112(7) 0.46319(4) 0.0262(2) Uani 1 1 d .
S41 S 0.62127(19) -0.05009(11) 0.11839(7) 0.0903(5) Uani 1 1 d .
N11 N 0.8289(3) 0.3571(3) 0.07628(15) 0.0431(9) Uani 1 1 d .
N21 N 0.9667(3) 0.1801(3) 0.22654(15) 0.0390(9) Uani 1 1 d .
N22 N 0.8691(3) 0.4478(2) 0.21826(13) 0.0303(7) Uani 1 1 d .
N31 N 0.0628(3) 0.7432(2) 0.42728(13) 0.0260(7) Uani 1 1 d .
N32 N 0.2662(3) 0.8739(2) 0.43891(13) 0.0278(7) Uani 1 1 d .
N41 N 0.6464(4) 0.1724(3) 0.16167(16) 0.0539(10) Uani 1 1 d .
C11 C 0.9571(5) 0.2674(4) 0.0549(2) 0.0593(14) Uani 1 1 d .
H11B H 1.0103 0.1891 0.0871 0.071 Uiso 1 1 calc R
C12 C 1.0133(5) 0.2869(5) -0.0134(2) 0.0673(15) Uani 1 1 d .
H12A H 1.1019 0.2228 -0.0270 0.081 Uiso 1 1 calc R
C13 C 0.9356(5) 0.4018(5) -0.0598(2) 0.0790(16) Uani 1 1 d .
H13A H 0.9724 0.4189 -0.1056 0.095 Uiso 1 1 calc R
C14 C 0.8033(5) 0.4921(4) -0.03894(19) 0.0645(14) Uani 1 1 d .
H14A H 0.7465 0.5692 -0.0711 0.077 Uiso 1 1 calc R
C15 C 0.7532(4) 0.4683(3) 0.03110(18) 0.0467(11) Uani 1 1 d .
C16 C 0.6074(4) 0.5639(3) 0.05729(17) 0.0451(10) Uani 1 1 d .
C17 C 0.5282(6) 0.6909(4) 0.0171(2) 0.0713(16) Uani 1 1 d .
H17A H 0.5640 0.7204 -0.0276 0.086 Uiso 1 1 calc R
C18 C 0.3959(6) 0.7721(4) 0.0445(2) 0.0734(17) Uani 1 1 d .
H18A H 0.3388 0.8565 0.0181 0.088 Uiso 1 1 calc R
C19 C 0.3492(5) 0.7268(4) 0.1114(2) 0.0626(15) Uani 1 1 d .
H19A H 0.2609 0.7807 0.1312 0.075 Uiso 1 1 calc R
C21 C 1.0079(5) 0.0464(3) 0.2302(2) 0.0511(13) Uani 1 1 d .
H21B H 0.9297 0.0082 0.2257 0.061 Uiso 1 1 calc R
C22 C 1.1644(5) -0.0356(4) 0.2405(2) 0.0620(15) Uani 1 1 d .
H22A H 1.1903 -0.1283 0.2439 0.074 Uiso 1 1 calc R
C23 C 1.2809(5) 0.0193(4) 0.2456(2) 0.0597(15) Uani 1 1 d .
H23A H 1.3868 -0.0352 0.2508 0.072 Uiso 1 1 calc R
C24 C 1.2407(4) 0.1553(4) 0.2431(2) 0.0540(13) Uani 1 1 d .
H24A H 1.3185 0.1948 0.2461 0.065 Uiso 1 1 calc R
C25 C 1.0787(4) 0.2341(3) 0.23602(17) 0.0373(10) Uani 1 1 d .
C26 C 1.0223(3) 0.3814(3) 0.23719(17) 0.0343(9) Uani 1 1 d .
C27 C 1.1199(4) 0.4426(4) 0.2592(2) 0.0469(12) Uani 1 1 d .
H27A H 1.2243 0.3926 0.2730 0.056 Uiso 1 1 calc R
C28 C 1.0622(4) 0.5772(4) 0.2606(2) 0.0519(12) Uani 1 1 d .
H28A H 1.1269 0.6208 0.2742 0.062 Uiso 1 1 calc R
C29 C 0.9051(4) 0.6470(3) 0.24117(19) 0.0476(11) Uani 1 1 d .
H29A H 0.8620 0.7383 0.2423 0.057 Uiso 1 1 calc R
C31 C -0.0345(4) 0.6748(3) 0.42012(18) 0.0378(10) Uani 1 1 d .
H31A H 0.0033 0.5807 0.4327 0.045 Uiso 1 1 calc R
C32 C -0.1883(4) 0.7363(4) 0.39505(19) 0.0474(12) Uani 1 1 d .
H32A H -0.2527 0.6850 0.3908 0.057 Uiso 1 1 calc R
C33 C -0.2440(4) 0.8749(4) 0.3764(2) 0.0512(13) Uani 1 1 d .
H33A H -0.3461 0.9191 0.3578 0.061 Uiso 1 1 calc R
C34 C -0.1478(4) 0.9480(3) 0.38563(19) 0.0411(11) Uani 1 1 d .
H34A H -0.1851 1.0421 0.3749 0.049 Uiso 1 1 calc R
C35 C 0.0070(4) 0.8788(3) 0.41132(17) 0.0327(9) Uani 1 1 d .
C36 C 0.1156(3) 0.9531(3) 0.42152(15) 0.0258(9) Uani 1 1 d .
C37 C 0.0719(4) 1.0916(3) 0.41110(18) 0.0388(10) Uani 1 1 d .
H37A H -0.0335 1.1442 0.4010 0.047 Uiso 1 1 calc R
C38 C 0.1832(4) 1.1516(3) 0.41555(19) 0.0423(11) Uani 1 1 d .
H38A H 0.1537 1.2454 0.4088 0.051 Uiso 1 1 calc R
C39 C 0.3387(4) 1.0745(3) 0.4300(2) 0.0471(11) Uani 1 1 d .
H39A H 0.4174 1.1141 0.4305 0.056 Uiso 1 1 calc R
C41 C 0.6367(4) 0.0797(4) 0.14450(18) 0.0459(12) Uani 1 1 d .
C110 C 0.4354(4) 0.5999(4) 0.1490(2) 0.0491(12) Uani 1 1 d .
H11A H 0.4032 0.5698 0.1943 0.059 Uiso 1 1 calc R
N12 N 0.5629(3) 0.5188(3) 0.12270(14) 0.0395(9) Uani 1 1 d .
C210 C 0.8127(4) 0.5798(3) 0.22008(18) 0.0404(10) Uani 1 1 d .
H21A H 0.7076 0.6279 0.2066 0.048 Uiso 1 1 calc R
C310 C 0.3739(4) 0.9356(3) 0.44371(18) 0.0361(10) Uani 1 1 d .
H31B H 0.4775 0.8819 0.4570 0.043 Uiso 1 1 calc R

loop_
_atom_site_aniso_label
_atom_site_aniso_U_11
_atom_site_aniso_U_22
_atom_site_aniso_U_33
_atom_site_aniso_U_23
_atom_site_aniso_U_13
_atom_site_aniso_U_12
As1 0.01823(12) 0.01930(11) 0.02729(14) -0.00858(10) 0.00275(11) -0.00279(9)
Mn1 0.0292(2) 0.0366(2) 0.0292(2) -0.01039(18) 0.00346(19) -0.01051(17)
Mn2 0.0224(2) 0.01724(17) 0.0342(2) -0.00808(16) 0.00103(18) -0.00102(15)
S1 0.0295(4) 0.0205(3) 0.0324(4) -0.0028(3) 0.0014(3) -0.0005(3)
S2 0.0319(3) 0.0341(3) 0.0311(4) -0.0173(3) 0.0069(3) -0.0124(3)
S3 0.0182(3) 0.0322(3) 0.0378(4) -0.0120(3) 0.0037(3) -0.0037(3)
S4 0.0233(3) 0.0216(3) 0.0351(4) -0.0091(3) 0.0064(3) -0.0079(2)
S41 0.1435(10) 0.0628(5) 0.0862(8) -0.0369(5) 0.0171(8) -0.0511(6)
N11 0.0498(15) 0.0535(14) 0.0303(14) -0.0111(12) 0.0033(12) -0.0214(12)
N21 0.0375(14) 0.0380(13) 0.0388(15) -0.0104(11) 0.0070(12) -0.0079(11)
N22 0.0323(12) 0.0364(12) 0.0233(12) -0.0093(10) 0.0072(10) -0.0118(10)
N31 0.0242(11) 0.0260(10) 0.0256(12) -0.0036(9) 0.0045(10) -0.0070(9)
N32 0.0268(11) 0.0182(10) 0.0369(14) -0.0053(9) 0.0031(11) -0.0060(9)
N41 0.0624(17) 0.0667(15) 0.0506(16) -0.0321(12) 0.0107(14) -0.0336(12)
C11 0.055(2) 0.086(2) 0.0371(19) -0.0242(18) 0.0201(17) -0.0189(19)
C12 0.060(2) 0.099(3) 0.050(2) -0.0331(19) 0.0256(19) -0.029(2)
C13 0.097(3) 0.125(3) 0.041(2) -0.036(2) 0.036(2) -0.066(2)
C14 0.082(2) 0.102(3) 0.0198(18) -0.0032(18) 0.0065(18) -0.0504(19)
C15 0.0639(18) 0.0589(16) 0.0322(17) -0.0154(14) 0.0068(15) -0.0371(13)
C16 0.0682(19) 0.0510(15) 0.0276(16) -0.0102(13) -0.0115(15) -0.0313(13)
C17 0.096(3) 0.072(2) 0.045(2) 0.010(2) -0.011(2) -0.039(2)
C18 0.087(3) 0.059(2) 0.065(3) 0.003(2) -0.026(2) -0.018(2)
C19 0.064(3) 0.047(2) 0.064(2) -0.0196(18) -0.012(2) 0.0071(19)
C21 0.057(2) 0.0360(16) 0.056(2) -0.0121(16) 0.0067(19) -0.0096(15)
C22 0.072(3) 0.050(2) 0.044(2) -0.0102(18) 0.010(2) 0.005(2)
C23 0.043(2) 0.057(2) 0.058(2) -0.0098(19) 0.0040(19) 0.0101(19)
C24 0.0284(17) 0.071(2) 0.054(2) -0.0165(19) 0.0074(17) -0.0041(17)
C25 0.0223(14) 0.0481(17) 0.0348(17) -0.0054(14) 0.0062(13) -0.0056(13)
C26 0.0264(14) 0.0460(15) 0.0320(16) -0.0084(13) 0.0043(13) -0.0141(12)
C27 0.0277(14) 0.0647(19) 0.053(2) -0.0097(17) 0.0040(15) -0.0231(13)
C28 0.0541(17) 0.0716(19) 0.046(2) -0.0175(16) 0.0101(16) -0.0405(14)
C29 0.0580(19) 0.0445(15) 0.050(2) -0.0198(14) 0.0160(17) -0.0253(14)
C31 0.0331(15) 0.0401(15) 0.0441(18) -0.0153(13) 0.0084(14) -0.0141(12)
C32 0.0322(15) 0.069(2) 0.047(2) -0.0141(16) 0.0036(15) -0.0228(14)
C33 0.0105(13) 0.071(2) 0.062(2) -0.0070(19) 0.0057(15) -0.0044(14)
C34 0.0233(15) 0.0374(16) 0.053(2) -0.0016(15) -0.0016(15) -0.0018(13)
C35 0.0315(15) 0.0293(14) 0.0336(16) -0.0059(12) 0.0071(13) -0.0064(12)
C36 0.0212(13) 0.0191(12) 0.0285(15) 0.0007(11) 0.0048(12) 0.0006(10)
C37 0.0388(17) 0.0192(13) 0.0487(19) -0.0049(13) -0.0043(15) 0.0031(13)
C38 0.0572(19) 0.0203(13) 0.050(2) -0.0096(13) 0.0028(17) -0.0122(13)
C39 0.0528(18) 0.0314(14) 0.064(2) -0.0109(14) -0.0030(17) -0.0215(12)
C41 0.0530(19) 0.0619(19) 0.0237(16) -0.0079(15) 0.0002(15) -0.0205(15)
C110 0.0448(19) 0.0570(19) 0.047(2) -0.0172(15) -0.0039(16) -0.0130(15)
N12 0.0410(14) 0.0444(13) 0.0338(14) -0.0080(11) -0.0043(12) -0.0138(11)
C210 0.0363(16) 0.0453(16) 0.0410(18) -0.0163(14) 0.0156(14) -0.0131(13)
C310 0.0253(14) 0.0317(14) 0.0521(19) -0.0102(13) 0.0024(14) -0.0099(11)

loop_
_atom_type_symbol
_atom_type_description
_atom_type_scat_dispersion_real
_atom_type_scat_dispersion_imag
_atom_type_scat_source
C C 0.0033 0.0016 'International Tables Vol C Tables 4.2.6.8 and 6.1.1.4'
H H 0.0000 0.0000 'International Tables Vol C Tables 4.2.6.8 and 6.1.1.4'
N N 0.0061 0.0033 'International Tables Vol C Tables 4.2.6.8 and 6.1.1.4'
S S 0.1246 0.1234 'International Tables Vol C Tables 4.2.6.8 and 6.1.1.4'
Mn Mn 0.3368 0.7283 'International Tables Vol C Tables 4.2.6.8 and 6.1.1.4'
As As 0.0499 2.0058 'International Tables Vol C Tables 4.2.6.8 and 6.1.1.4'

loop_
_geom_angle_atom_site_label_1
_geom_angle_atom_site_label_2
_geom_angle_atom_site_label_3
_geom_angle
_geom_angle_site_symmetry_1
_geom_angle_site_symmetry_3
S3 As1 S1 111.54(4) . .
S3 As1 S2 111.11(3) . .
S1 As1 S2 115.50(3) . .
S3 As1 S4 105.82(3) . .
S1 As1 S4 102.84(3) . .
S2 As1 S4 109.24(4) . .
N41 Mn1 N12 102.50(11) . .
N41 Mn1 N21 93.23(11) . .
N12 Mn1 N21 151.18(11) . .
N41 Mn1 N22 164.26(10) . .
N12 Mn1 N22 88.76(10) . .
N21 Mn1 N22 72.11(10) . .
N41 Mn1 N11 86.42(12) . .
N12 Mn1 N11 70.67(9) . .
N21 Mn1 N11 86.62(10) . .
N22 Mn1 N11 87.02(11) . .
N41 Mn1 S2 87.75(9) . .
N12 Mn1 S2 99.98(7) . .
N21 Mn1 S2 104.68(7) . .
N22 Mn1 S2 101.24(7) . .
N11 Mn1 S2 167.57(8) . .
N32 Mn2 N31 72.25(9) . .
N32 Mn2 S3 100.86(7) . 2_666
N31 Mn2 S3 85.78(6) . 2_666
N32 Mn2 S4 168.24(7) . .
N31 Mn2 S4 108.77(7) . .
S3 Mn2 S4 90.90(3) 2_666 .
N32 Mn2 S1 88.13(7) . .
N31 Mn2 S1 95.64(7) . .
S3 Mn2 S1 170.89(3) 2_666 .
S4 Mn2 S1 80.11(3) . .
N32 Mn2 S4 92.01(7) . 2_666
N31 Mn2 S4 157.05(7) . 2_666
S3 Mn2 S4 80.82(3) 2_666 2_666
S4 Mn2 S4 90.09(3) . 2_666
S1 Mn2 S4 100.54(3) . 2_666
As1 S1 Mn2 84.86(3) . .
As1 S2 Mn1 116.75(4) . .
As1 S3 Mn2 88.62(3) . 2_666
As1 S4 Mn2 86.11(3) . .
As1 S4 Mn2 84.22(3) . 2_666
Mn2 S4 Mn2 89.91(3) . 2_666
C15 N11 C11 119.1(3) . .
C15 N11 Mn1 116.7(2) . .
C11 N11 Mn1 124.1(2) . .
C21 N21 C25 119.2(3) . .
C21 N21 Mn1 123.1(3) . .
C25 N21 Mn1 117.2(2) . .
C210 N22 C26 117.3(3) . .
C210 N22 Mn1 124.9(2) . .
C26 N22 Mn1 117.7(2) . .
C31 N31 C35 118.4(2) . .
C31 N31 Mn2 125.09(18) . .
C35 N31 Mn2 116.4(2) . .
C310 N32 C36 117.6(2) . .
C310 N32 Mn2 123.59(17) . .
C36 N32 Mn2 118.8(2) . .
C41 N41 Mn1 166.9(3) . .
N11 C11 C12 122.6(3) . .
N11 C11 H11B 118.7 . .
C12 C11 H11B 118.7 . .
C13 C12 C11 118.3(4) . .
C13 C12 H12A 120.9 . .
C11 C12 H12A 120.9 . .
C12 C13 C14 119.6(4) . .
C12 C13 H13A 120.2 . .
C14 C13 H13A 120.2 . .
C13 C14 C15 119.7(3) . .
C13 C14 H14A 120.1 . .
C15 C14 H14A 120.1 . .
N11 C15 C14 120.7(3) . .
N11 C15 C16 117.0(3) . .
C14 C15 C16 122.3(3) . .
N12 C16 C17 122.7(3) . .
N12 C16 C15 115.2(3) . .
C17 C16 C15 122.1(3) . .
C18 C17 C16 118.7(4) . .
C18 C17 H17A 120.7 . .
C16 C17 H17A 120.7 . .
C17 C18 C19 119.1(4) . .
C17 C18 H18A 120.5 . .
C19 C18 H18A 120.5 . .
C18 C19 C110 119.1(4) . .
C18 C19 H19A 120.4 . .
C110 C19 H19A 120.4 . .
N21 C21 C22 121.2(4) . .
N21 C21 H21B 119.4 . .
C22 C21 H21B 119.4 . .
C23 C22 C21 120.2(4) . .
C23 C22 H22A 119.9 . .
C21 C22 H22A 119.9 . .
C22 C23 C24 119.4(4) . .
C22 C23 H23A 120.3 . .
C24 C23 H23A 120.3 . .
C23 C24 C25 118.5(4) . .
C23 C24 H24A 120.7 . .
C25 C24 H24A 120.7 . .
N21 C25 C24 121.2(3) . .
N21 C25 C26 116.3(3) . .
C24 C25 C26 122.5(4) . .
N22 C26 C27 122.8(3) . .
N22 C26 C25 115.5(3) . .
C27 C26 C25 121.6(3) . .
C28 C27 C26 119.6(3) . .
C28 C27 H27A 120.2 . .
C26 C27 H27A 120.2 . .
C27 C28 C29 118.3(4) . .
C27 C28 H28A 120.8 . .
C29 C28 H28A 120.8 . .
C210 C29 C28 119.4(3) . .
C210 C29 H29A 120.3 . .
C28 C29 H29A 120.3 . .
N31 C31 C32 123.3(3) . .
N31 C31 H31A 118.4 . .
C32 C31 H31A 118.4 . .
C33 C32 C31 118.4(4) . .
C33 C32 H32A 120.8 . .
C31 C32 H32A 120.8 . .
C32 C33 C34 119.4(3) . .
C32 C33 H33A 120.3 . .
C34 C33 H33A 120.3 . .
C33 C34 C35 119.1(3) . .
C33 C34 H34A 120.5 . .
C35 C34 H34A 120.5 . .
N31 C35 C34 121.3(3) . .
N31 C35 C36 117.6(3) . .
C34 C35 C36 121.0(3) . .
N32 C36 C37 121.5(3) . .
N32 C36 C35 114.5(2) . .
C37 C36 C35 124.0(3) . .
C38 C37 C36 119.8(3) . .
C38 C37 H37A 120.1 . .
C36 C37 H37A 120.1 . .
C37 C38 C39 120.2(3) . .
C37 C38 H38A 119.9 . .
C39 C38 H38A 119.9 . .
C38 C39 C310 117.4(4) . .
C38 C39 H39A 121.3 . .
C310 C39 H39A 121.3 . .
N41 C41 S41 178.7(3) . .
N12 C110 C19 122.6(4) . .
N12 C110 H11A 118.7 . .
C19 C110 H11A 118.7 . .
C110 N12 C16 117.8(3) . .
C110 N12 Mn1 121.6(2) . .
C16 N12 Mn1 120.0(2) . .
N22 C210 C29 122.5(3) . .
N22 C210 H21A 118.8 . .
C29 C210 H21A 118.8 . .
N32 C310 C39 123.4(3) . .
N32 C310 H31B 118.3 . .
C39 C310 H31B 118.3 . .

loop_
_geom_bond_atom_site_label_1
_geom_bond_atom_site_label_2
_geom_bond_distance
_geom_bond_site_symmetry_2
As1 S3 2.1457(9) .
As1 S1 2.1521(8) .
As1 S2 2.1659(10) .
As1 S4 2.1884(9) .
Mn1 N41 2.153(4) .
Mn1 N12 2.265(2) .
Mn1 N21 2.270(3) .
Mn1 N22 2.277(3) .
Mn1 N11 2.364(3) .
Mn1 S2 2.5291(10) .
Mn2 N32 2.245(2) .
Mn2 N31 2.275(2) .
Mn2 S3 2.5947(10) 2_666
Mn2 S4 2.5964(9) .
Mn2 S1 2.6758(10) .
Mn2 S4 2.7359(10) 2_666
S3 Mn2 2.5947(10) 2_666
S4 Mn2 2.7359(10) 2_666
S41 C41 1.625(5) .
N11 C15 1.315(4) .
N11 C11 1.342(5) .
N21 C21 1.341(5) .
N21 C25 1.342(5) .
N22 C210 1.343(4) .
N22 C26 1.347(4) .
N31 C31 1.331(5) .
N31 C35 1.340(4) .
N32 C310 1.344(5) .
N32 C36 1.348(3) .
N41 C41 1.143(5) .
C11 C12 1.385(5) .
C11 H11B 0.9300 .
C12 C13 1.355(6) .
C12 H12A 0.9300 .
C13 C14 1.364(6) .
C13 H13A 0.9300 .
C14 C15 1.402(5) .
C14 H14A 0.9300 .
C15 C16 1.508(5) .
C16 N12 1.341(4) .
C16 C17 1.388(5) .
C17 C18 1.373(6) .
C17 H17A 0.9300 .
C18 C19 1.374(6) .
C18 H18A 0.9300 .
C19 C110 1.385(5) .
C19 H19A 0.9300 .
C21 C22 1.382(5) .
C21 H21B 0.9300 .
C22 C23 1.363(7) .
C22 H22A 0.9300 .
C23 C24 1.370(6) .
C23 H23A 0.9300 .
C24 C25 1.410(4) .
C24 H24A 0.9300 .
C25 C26 1.494(5) .
C26 C27 1.378(6) .
C27 C28 1.367(5) .
C27 H27A 0.9300 .
C28 C29 1.383(5) .
C28 H28A 0.9300 .
C29 C210 1.382(6) .
C29 H29A 0.9300 .
C31 C32 1.377(4) .
C31 H31A 0.9300 .
C32 C33 1.371(5) .
C32 H32A 0.9300 .
C33 C34 1.374(6) .
C33 H33A 0.9300 .
C34 C35 1.396(4) .
C34 H34A 0.9300 .
C35 C36 1.480(5) .
C36 C37 1.374(4) .
C37 C38 1.357(6) .
C37 H37A 0.9300 .
C38 C39 1.370(5) .
C38 H38A 0.9300 .
C39 C310 1.380(4) .
C39 H39A 0.9300 .
C110 N12 1.336(4) .
C110 H11A 0.9300 .
C210 H21A 0.9300 .
C310 H31B 0.9300 .
